data_1553248
loop_
_publ_author_name
'Smith, Catherine J.'
'Mansfield, Steven J.'
'Anderson, Edward A.'
'Burton, Jonathan W.'

_publ_section_title
;
 Four Step Total Synthesis of an H3Receptor Antagonist Using Only Tools
 Found in a Typical Teaching Laboratory
;
_journal_issue 1
_journal_name_full 'Journal of Chemical Education'
_journal_page_first 137
_journal_paper_doi 10.1021/acs.jchemed.7b00982
_journal_volume 96
_journal_year 2018
_chemical_absolute_configuration ad
_chemical_compound_source synthetic
_chemical_formula_moiety 'C17 H17 N1 O3'
_chemical_formula_sum 'C17 H17 N O3'
_chemical_formula_weight 283.33
_chemical_melting_point 503.5(5)
_space_group_IT_number 9
_space_group_name_Hall 'I -2ya'
_space_group_name_H-M_alt 'I 1 a 1'
_symmetry_cell_setting monoclinic
_symmetry_space_group_name_Hall 'I -2ya'
_symmetry_space_group_name_H-M 'I 1 a 1'
_atom_sites_solution_hydrogens difmap
_atom_sites_solution_primary direct
_audit_creation_date 2017-08-23
_audit_creation_method CRYSTALS_ver_14.61_build_6236
_cell_angle_alpha 90
_cell_angle_beta 97.453(4)
_cell_angle_gamma 90
_cell_formula_units_Z 4
_cell_length_a 9.8846(4)
_cell_length_b 9.7683(3)
_cell_length_c 15.0513(6)
_cell_measurement_reflns_used 3900
_cell_measurement_temperature 150
_cell_measurement_theta_max 76
_cell_measurement_theta_min 5
_cell_volume 1441.01(9)
_computing_cell_refinement 'CrysAlisPro, (Agilent, 2011)'
_computing_data_collection 'SuperNova, (Oxford Diffraction, 2010)'
_computing_data_reduction 'CrysAlisPro, (Agilent, 2011)'
_computing_molecular_graphics 'CAMERON (Watkin et al., 1996)'
_computing_publication_material 'CRYSTALS (Betteridge et al., 2003)'
_computing_structure_refinement 'CRYSTALS (Betteridge et al., 2003)'
_computing_structure_solution 'SIR92 (Altomare et al., 1994)'
_diffrn_ambient_temperature 150
_diffrn_measured_fraction_theta_full 0.997
_diffrn_measured_fraction_theta_max 0.989
_diffrn_measurement_device Area
_diffrn_measurement_device_type 'Oxford Diffraction SuperNova'
_diffrn_measurement_method \w
_diffrn_radiation_monochromator graphite
_diffrn_radiation_type 'Cu K\a'
_diffrn_radiation_wavelength 1.54184
_diffrn_reflns_av_R_equivalents 0.0168
_diffrn_reflns_av_sigmaI/netI 0.0212
_diffrn_reflns_limit_h_max 11
_diffrn_reflns_limit_h_min -12
_diffrn_reflns_limit_k_max 12
_diffrn_reflns_limit_k_min -12
_diffrn_reflns_limit_l_max 17
_diffrn_reflns_limit_l_min -18
_diffrn_reflns_number 5930
_diffrn_reflns_theta_full 73.701
_diffrn_reflns_theta_max 75.981
_diffrn_reflns_theta_min 5.412
_diffrn_standards_number 0
_exptl_absorpt_coefficient_mu 0.728
_exptl_absorpt_correction_T_max 0.92
_exptl_absorpt_correction_T_min 0.75
_exptl_absorpt_correction_type multi-scan
_exptl_absorpt_process_details 'CrysAlisPro, (Agilent, 2011)'
_exptl_crystal_colour clear_pale_colourless
_exptl_crystal_density_diffrn 1.306
_exptl_crystal_density_meas ?
_exptl_crystal_density_method 'not measured'
_exptl_crystal_description needle
_exptl_crystal_F_000 600
_exptl_crystal_size_max 0.37
_exptl_crystal_size_mid 0.18
_exptl_crystal_size_min 0.11
_refine_diff_density_max 0.14
_refine_diff_density_min -0.15
_refine_ls_abs_structure_details 'Flack (1983), 805 Friedel-pairs'
_refine_ls_abs_structure_Flack -0.17(16)
_refine_ls_extinction_method None
_refine_ls_goodness_of_fit_ref 1.0035
_refine_ls_hydrogen_treatment constr
_refine_ls_matrix_type full
_refine_ls_number_parameters 264
_refine_ls_number_reflns 2300
_refine_ls_number_restraints 8
_refine_ls_R_factor_all 0.0260
_refine_ls_R_factor_gt 0.0257
_refine_ls_shift/su_max 0.0002291
_refine_ls_shift/su_mean 0.0000406
_refine_ls_structure_factor_coef Fsqd
_refine_ls_weighting_details
;
 Method= Modified Sheldrick 
 w=1/[\s^2^(F^2^) + ( 0.04P)^2^ + 0.29P] 
 ,where P=(max(Fo^2^,0) + 2Fc^2^)/3 
;
_refine_ls_weighting_scheme calc
_refine_ls_wR_factor_all 0.0689
_refine_ls_wR_factor_gt 0.0684
_refine_ls_wR_factor_ref 0.0689
_reflns_limit_h_max 11
_reflns_limit_h_min -12
_reflns_limit_k_max 12
_reflns_limit_k_min 0
_reflns_limit_l_max 17
_reflns_limit_l_min -18
_reflns_number_gt 2272
_reflns_number_total 2306
_reflns_threshold_expression I>2.0\s(I)
_oxford_diffrn_Wilson_B_factor 2.82
_oxford_diffrn_Wilson_scale 0.02
_oxford_refine_ls_r_factor_ref 0.0260
_oxford_refine_ls_scale 7.7(2)
_oxford_reflns_number_all 2300
_oxford_reflns_threshold_expression_ref I>-3.0\s(I)
_oxford_structure_analysis_title 030eaa17b
_cod_data_source_file ed7b00982_si_003.cif
_cod_data_source_block 6
_cod_depositor_comments
;
The following automatic conversions were performed:

data item '_chemical_melting_point' value '503-504' was changed to
'503.5(5)' -- the average value was taken and precision was
estimated.

data item '_exptl_crystal_density_meas' value 'not measured' was
changed to '?' -- the value is perceived as not measured.

Automatic conversion script
Id: cif_fix_values 6909 2019-04-08 15:41:33Z antanas 
;
_cod_original_formula_sum 'C17 H17 N1 O3'
_cod_database_code 1553248

loop_
_symmetry_equiv_pos_as_xyz
x,y,z
x+1/2,y+1/2,z+1/2
x+1/2,-y,z
x+1,-y+1/2,z+1/2

loop_
_atom_site_label
_atom_site_type_symbol
_atom_site_fract_x
_atom_site_fract_y
_atom_site_fract_z
_atom_site_U_iso_or_equiv
_atom_site_occupancy
_atom_site_adp_type
_atom_site_refinement_flags_posn
_atom_site_refinement_flags_occupancy
_atom_site_disorder_assembly
_atom_site_disorder_group
O1 O 0.74135(14) -0.00475(9) 0.35413(9) 0.0337 1.0000 Uani . . . .
C2 C 0.69345(16) 0.10125(12) 0.39908(10) 0.0259 1.0000 Uani . . . .
C3 C 0.56235(15) 0.10457(12) 0.42393(10) 0.0264 1.0000 Uani . . . .
C4 C 0.52253(16) 0.21433(12) 0.47378(10) 0.0259 1.0000 Uani . . . .
C5 C 0.61155(16) 0.32279(11) 0.49939(10) 0.0259 1.0000 Uani . . . .
C6 C 0.74124(16) 0.31832(13) 0.47196(11) 0.0288 1.0000 Uani . . . .
C7 C 0.78239(16) 0.21003(13) 0.42243(11) 0.0295 1.0000 Uani . . . .
C8 C 0.57509(16) 0.43571(12) 0.55770(10) 0.0268 1.0000 Uani . . . .
C9 C 0.49496(17) 0.41309(13) 0.62566(11) 0.0306 1.0000 Uani . . . .
C10 C 0.47340(18) 0.51666(14) 0.68611(11) 0.0343 1.0000 Uani . . . .
C11 C 0.53216(18) 0.64524(13) 0.67794(11) 0.0349 1.0000 Uani D . . .
C12 C 0.60681(18) 0.67073(13) 0.60795(12) 0.0370 1.0000 Uani . . . .
C13 C 0.62812(17) 0.56725(13) 0.54820(11) 0.0331 1.0000 Uani . . . .
C14 C 0.5351(7) 0.7564(4) 0.7483(4) 0.0248 0.643(4) Uani D P 1 1
O15 O 0.5735(11) 0.7244(7) 0.8278(4) 0.0258 0.643(4) Uani D P 1 1
N16 N 0.4861(3) 0.8809(2) 0.72469(15) 0.0285 0.643(4) Uani . P 1 1
C17 C 0.4869(4) 0.9890(2) 0.79194(18) 0.0316 0.643(4) Uani . P 1 1
C18 C 0.3457(3) 1.0493(2) 0.78943(17) 0.0409 0.643(4) Uani . P 1 1
O19 O 0.2935(4) 1.0930(4) 0.7018(3) 0.0512 0.643(4) Uani . P 1 1
C20 C 0.2860(5) 0.9834(4) 0.6406(2) 0.0462 0.643(4) Uani . P 1 1
C21 C 0.4261(3) 0.9224(2) 0.63500(15) 0.0353 0.643(4) Uani . P 1 1
C114 C 0.5076(11) 0.7351(9) 0.7574(7) 0.0254 0.357(4) Uani D P 1 2
O115 O 0.5845(19) 0.7194(15) 0.8293(7) 0.0363 0.357(4) Uani D P 1 2
N116 N 0.4265(5) 0.8463(4) 0.7425(3) 0.0293 0.357(4) Uani . P 1 2
C117 C 0.4244(6) 0.9591(5) 0.8066(3) 0.0328 0.357(4) Uani . P 1 2
C118 C 0.4435(5) 1.0921(4) 0.7585(3) 0.0392 0.357(4) Uani . P 1 2
O119 O 0.3407(7) 1.1094(6) 0.6831(5) 0.0420 0.357(4) Uani . P 1 2
C120 C 0.3478(7) 0.9982(5) 0.6208(4) 0.0392 0.357(4) Uani . P 1 2
C121 C 0.3270(4) 0.8631(4) 0.6626(3) 0.0357 0.357(4) Uani . P 1 2
H11 H 0.6832 -0.0669 0.3436 0.0503 1.0000 Uiso R . . .
H31 H 0.4997 0.0319 0.4067 0.0321 1.0000 Uiso R . . .
H41 H 0.4341 0.2120 0.4915 0.0301 1.0000 Uiso R . . .
H61 H 0.8040 0.3904 0.4876 0.0351 1.0000 Uiso R . . .
H71 H 0.8700 0.2072 0.4040 0.0341 1.0000 Uiso R . . .
H91 H 0.4567 0.3284 0.6338 0.0389 1.0000 Uiso R . . .
H101 H 0.4193 0.4987 0.7335 0.0398 1.0000 Uiso R . . .
H121 H 0.6463 0.7567 0.6016 0.0435 1.0000 Uiso R . . .
H131 H 0.6822 0.5841 0.5005 0.0407 1.0000 Uiso R . . .
H171 H 0.5157 0.9481 0.8505 0.0375 0.643(4) Uiso R P 1 1
H172 H 0.5502 1.0633 0.7783 0.0396 0.643(4) Uiso R P 1 1
H182 H 0.3514 1.1292 0.8295 0.0488 0.643(4) Uiso R P 1 1
H181 H 0.2846 0.9807 0.8087 0.0485 0.643(4) Uiso R P 1 1
H202 H 0.2233 0.9139 0.6568 0.0549 0.643(4) Uiso R P 1 1
H201 H 0.2521 1.0199 0.5822 0.0541 0.643(4) Uiso R P 1 1
H211 H 0.4814 0.9932 0.6135 0.0428 0.643(4) Uiso R P 1 1
H212 H 0.4213 0.8479 0.5924 0.0420 0.643(4) Uiso R P 1 1
H1172 H 0.4964 0.9441 0.8560 0.0387 0.357(4) Uiso R P 1 2
H1171 H 0.3376 0.9605 0.8303 0.0388 0.357(4) Uiso R P 1 2
H1182 H 0.4382 1.1666 0.7999 0.0468 0.357(4) Uiso R P 1 2
H1181 H 0.5325 1.0950 0.7363 0.0463 0.357(4) Uiso R P 1 2
H1201 H 0.4350 0.9987 0.5990 0.0469 0.357(4) Uiso R P 1 2
H1202 H 0.2791 1.0133 0.5697 0.0463 0.357(4) Uiso R P 1 2
H1212 H 0.2350 0.8601 0.6804 0.0429 0.357(4) Uiso R P 1 2
H1211 H 0.3372 0.7879 0.6197 0.0430 0.357(4) Uiso R P 1 2

loop_
_atom_site_aniso_label
_atom_site_aniso_U_11
_atom_site_aniso_U_22
_atom_site_aniso_U_33
_atom_site_aniso_U_23
_atom_site_aniso_U_13
_atom_site_aniso_U_12
O1 0.0306(5) 0.0300(5) 0.0411(6) -0.0135(4) 0.0073(4) -0.0007(3)
C2 0.0283(6) 0.0255(5) 0.0237(6) -0.0039(4) 0.0022(5) 0.0018(4)
C3 0.0276(6) 0.0237(5) 0.0278(6) -0.0036(4) 0.0029(5) -0.0035(4)
C4 0.0244(6) 0.0255(5) 0.0277(6) -0.0007(4) 0.0032(5) 0.0005(4)
C5 0.0294(6) 0.0229(5) 0.0247(6) -0.0019(4) 0.0014(5) 0.0013(4)
C6 0.0285(6) 0.0271(6) 0.0304(7) -0.0049(5) 0.0021(5) -0.0056(4)
C7 0.0258(6) 0.0317(6) 0.0312(7) -0.0053(5) 0.0046(5) -0.0018(5)
C8 0.0294(6) 0.0243(5) 0.0253(6) -0.0038(5) -0.0014(5) 0.0030(4)
C9 0.0347(7) 0.0249(6) 0.0318(7) -0.0020(5) 0.0030(5) 0.0032(5)
C10 0.0397(7) 0.0340(7) 0.0284(7) -0.0053(5) 0.0017(6) 0.0083(5)
C11 0.0422(7) 0.0286(6) 0.0306(7) -0.0093(5) -0.0077(6) 0.0124(5)
C12 0.0492(8) 0.0241(6) 0.0351(7) -0.0059(5) -0.0048(6) 0.0010(5)
C13 0.0403(7) 0.0264(6) 0.0319(7) -0.0044(5) 0.0014(6) -0.0014(5)
C14 0.028(2) 0.0226(18) 0.0238(15) -0.0038(12) 0.0019(12) -0.0023(13)
O15 0.032(2) 0.0184(19) 0.028(3) 0.0003(15) 0.0066(19) 0.0037(13)
N16 0.0380(12) 0.0247(9) 0.0221(10) -0.0041(7) 0.0006(8) 0.0057(8)
C17 0.0425(15) 0.0247(11) 0.0270(12) -0.0068(8) 0.0025(11) 0.0022(10)
C18 0.0575(16) 0.0374(12) 0.0275(12) -0.0045(9) 0.0043(10) 0.0188(11)
O19 0.076(3) 0.0425(17) 0.0323(15) -0.0017(11) -0.0016(14) 0.0316(17)
C20 0.057(2) 0.0493(16) 0.0303(16) -0.0054(11) -0.0043(14) 0.0248(15)
C21 0.0532(13) 0.0305(10) 0.0207(10) -0.0013(7) -0.0006(9) 0.0114(10)
C114 0.025(4) 0.016(2) 0.034(4) -0.002(2) 0.000(3) -0.003(2)
O115 0.044(6) 0.044(6) 0.020(6) -0.003(3) -0.002(3) 0.007(3)
N116 0.039(2) 0.0247(16) 0.0228(17) -0.0043(12) -0.0017(15) 0.0018(15)
C117 0.041(3) 0.030(2) 0.027(2) -0.0051(17) 0.0040(19) 0.006(2)
C118 0.049(3) 0.032(2) 0.036(2) -0.0035(15) -0.0011(19) -0.0015(16)
O119 0.059(3) 0.0273(17) 0.036(3) 0.0026(17) -0.008(2) 0.005(2)
C120 0.052(3) 0.038(2) 0.025(3) -0.0065(17) -0.006(2) 0.012(2)
C121 0.032(2) 0.038(2) 0.034(2) -0.0099(15) -0.0059(16) 0.0049(14)

loop_
_atom_type_symbol
_atom_type_scat_dispersion_real
_atom_type_scat_dispersion_imag
_atom_type_scat_Cromer_Mann_a1
_atom_type_scat_Cromer_Mann_b1
_atom_type_scat_Cromer_Mann_a2
_atom_type_scat_Cromer_Mann_b2
_atom_type_scat_Cromer_Mann_a3
_atom_type_scat_Cromer_Mann_b3
_atom_type_scat_Cromer_Mann_a4
_atom_type_scat_Cromer_Mann_b4
_atom_type_scat_Cromer_Mann_c
_atom_type_scat_source
C 0.0181 0.0091 2.3100 20.8439 1.0200 10.2075 1.5886 0.5687 0.8650 51.6512 0.2156 'International Tables Vol C 4.2.6.8 and 6.1.1.4'
H 0.0000 0.0000 0.4930 10.5109 0.3229 26.1257 0.1402 3.1424 0.0408 57.7998 0.0030 'International Tables Vol C 4.2.6.8 and 6.1.1.4'
N 0.0311 0.0180 12.2126 0.0057 3.1322 9.8933 2.0125 28.9975 1.1663 0.5826 -11.5290 'International Tables Vol C 4.2.6.8 and 6.1.1.4'
O 0.0492 0.0322 3.0485 13.2771 2.2868 5.7011 1.5463 0.3239 0.8670 32.9089 0.2508 'International Tables Vol C 4.2.6.8 and 6.1.1.4'

loop_
_geom_angle_atom_site_label_1
_geom_angle_atom_site_label_2
_geom_angle_atom_site_label_3
_geom_angle
_geom_angle_publ_flag
C2 O1 H11 111.9 no
O1 C2 C3 123.26(11) yes
O1 C2 C7 117.27(11) yes
C3 C2 C7 119.46(10) yes
C2 C3 C4 119.93(10) yes
C2 C3 H31 120.1 no
C4 C3 H31 119.9 no
C3 C4 C5 121.28(11) yes
C3 C4 H41 117.9 no
C5 C4 H41 120.7 no
C4 C5 C6 117.59(11) yes
C4 C5 C8 122.27(11) yes
C6 C5 C8 120.05(11) yes
C5 C6 C7 121.84(11) yes
C5 C6 H61 119.9 no
C7 C6 H61 118.2 no
C2 C7 C6 119.86(12) yes
C2 C7 H71 118.5 no
C6 C7 H71 121.7 no
C5 C8 C9 121.51(10) yes
C5 C8 C13 119.91(11) yes
C9 C8 C13 118.49(11) yes
C8 C9 C10 120.95(12) yes
C8 C9 H91 121.4 no
C10 C9 H91 117.6 no
C9 C10 C11 119.63(13) yes
C9 C10 H101 119.9 no
C11 C10 H101 120.5 no
C10 C11 C12 119.85(12) yes
C10 C11 C14 123.6(2) yes
C12 C11 C14 116.1(2) yes
C10 C11 C12 119.85(12) yes
C10 C11 C114 109.7(4) yes
C12 C11 C114 130.3(4) yes
C11 C12 C13 120.19(13) yes
C11 C12 H121 120.6 no
C13 C12 H121 119.2 no
C8 C13 C12 120.76(13) yes
C8 C13 H131 118.9 no
C12 C13 H131 120.3 no
C11 C14 O15 117.86(9) yes
C11 C14 N16 119.5(4) yes
O15 C14 N16 122.4(4) yes
C14 N16 C17 120.2(3) yes
C14 N16 C21 125.9(3) yes
C17 N16 C21 113.86(17) yes
N16 C17 C18 110.0(2) yes
N16 C17 H171 107.7 no
C18 C17 H171 110.0 no
N16 C17 H172 109.3 no
C18 C17 H172 108.3 no
H171 C17 H172 111.5 no
C17 C18 O19 111.3(2) yes
C17 C18 H182 108.4 no
O19 C18 H182 108.4 no
C17 C18 H181 109.4 no
O19 C18 H181 108.6 no
H182 C18 H181 110.7 no
C18 O19 C20 111.2(3) yes
O19 C20 C21 111.2(3) yes
O19 C20 H202 110.4 no
C21 C20 H202 110.8 no
O19 C20 H201 107.3 no
C21 C20 H201 107.8 no
H202 C20 H201 109.2 no
C20 C21 N16 108.7(2) yes
C20 C21 H211 107.3 no
N16 C21 H211 109.3 no
C20 C21 H212 111.4 no
N16 C21 H212 112.5 no
H211 C21 H212 107.4 no
C11 C114 O115 117.87(10) yes
C11 C114 N116 118.9(8) yes
O115 C114 N116 121.6(8) yes
C114 N116 C117 123.6(5) yes
C114 N116 C121 123.3(5) yes
C117 N116 C121 113.1(3) yes
N116 C117 C118 108.5(4) yes
N116 C117 H1172 108.6 no
C118 C117 H1172 111.8 no
N116 C117 H1171 109.9 no
C118 C117 H1171 109.6 no
H1172 C117 H1171 108.4 no
C117 C118 O119 111.2(4) yes
C117 C118 H1182 108.6 no
O119 C118 H1182 109.3 no
C117 C118 H1181 111.2 no
O119 C118 H1181 107.6 no
H1182 C118 H1181 108.9 no
C118 O119 C120 109.7(5) yes
O119 C120 C121 111.8(5) yes
O119 C120 H1201 109.9 no
C121 C120 H1201 109.1 no
O119 C120 H1202 108.2 no
C121 C120 H1202 110.4 no
H1201 C120 H1202 107.3 no
C120 C121 N116 109.4(4) yes
C120 C121 H1212 109.0 no
N116 C121 H1212 108.7 no
C120 C121 H1211 110.5 no
N116 C121 H1211 109.8 no
H1212 C121 H1211 109.4 no

loop_
_geom_bond_atom_site_label_1
_geom_bond_atom_site_label_2
_geom_bond_distance
_geom_bond_publ_flag
O1 C2 1.3554(14) yes
O1 H11 0.837 no
C2 C3 1.3949(17) yes
C2 C7 1.3948(17) yes
C3 C4 1.3944(16) yes
C3 H31 0.956 no
C4 C5 1.3990(16) yes
C4 H41 0.947 no
C5 C6 1.3974(17) yes
C5 C8 1.4829(16) yes
C6 C7 1.3852(17) yes
C6 H61 0.948 no
C7 H71 0.943 no
C8 C9 1.3902(19) yes
C8 C13 1.4020(17) yes
C9 C10 1.3954(18) yes
C9 H91 0.924 no
C10 C11 1.396(2) yes
C10 H101 0.962 no
C11 C12 1.385(2) yes
C11 C14 1.514(4) yes
C11 C12 1.385(2) yes
C11 C114 1.528(8) yes
C12 C13 1.3871(19) yes
C12 H121 0.936 no
C13 H131 0.964 no
C14 O15 1.247(5) yes
C14 N16 1.340(5) yes
N16 C17 1.462(3) yes
N16 C21 1.460(3) yes
C17 C18 1.510(4) yes
C17 H171 0.977 no
C17 H172 0.997 no
C18 O19 1.419(5) yes
C18 H182 0.984 no
C18 H181 0.971 no
O19 C20 1.408(5) yes
C20 C21 1.521(5) yes
C20 H202 0.971 no
C20 H201 0.967 no
C21 H211 0.963 no
C21 H212 0.967 no
C114 O115 1.248(8) yes
C114 N116 1.352(11) yes
N116 C117 1.467(5) yes
N116 C121 1.460(5) yes
C117 C118 1.510(7) yes
C117 H1172 0.971 no
C117 H1171 0.972 no
C118 O119 1.432(8) yes
C118 H1182 0.964 no
C118 H1181 0.981 no
O119 C120 1.442(9) yes
C120 C121 1.488(7) yes
C120 H1201 0.960 no
C120 H1202 0.969 no
C121 H1212 0.982 no
C121 H1211 0.991 no

loop_
_geom_hbond_atom_site_label_D
_geom_hbond_atom_site_label_H
_geom_hbond_atom_site_label_A
_geom_hbond_site_symmetry_A
_geom_hbond_angle_DHA
_geom_hbond_distance_DH
_geom_hbond_distance_HA
_geom_hbond_distance_DA
_geom_hbond_publ_flag
O1 H11 O15 4_454 171 0.84 1.88 2.710(4) yes
O1 H11 O115 4_454 169 0.84 1.78 2.606(4) yes
C3 H31 O1 3_455 138 0.96 2.59 3.355(4) yes
C7 H71 O15 2_544 168 0.94 2.45 3.375(4) yes
C7 H71 O115 2_544 170 0.94 2.53 3.461(4) yes
C9 H91 O119 1_545 170 0.92 2.58 3.495(4) yes
C12 H121 O19 3_575 134 0.94 2.44 3.170(4) yes
C12 H121 O119 3_575 136 0.94 2.51 3.249(4) yes
C121 H1211 C6 3_465 145 0.99 2.52 3.385(4) yes
